data_4102594
loop_
_publ_author_name
'Peng Wang'
'Scott Forbes'
'Taras Kolodiazhnyi'
'Kosuke Kosuda'
'Yurij Mozharivskyj'

_publ_section_title
;
 Synthesis, Crystal and Electronic Structures of New Narrow-Band-Gap
 Semiconducting Antimonide Oxides RE3SbO3 and RE8Sb3-\dO8, with RE = La,
 Sm, Gd, and Ho
;
_journal_name_full 'Journal of the American Chemical Society'
_journal_page_first 8795
_journal_page_last 8803
_journal_paper_doi 10.1021/ja1027698
_journal_volume 132
_journal_year 2010
_chemical_formula_sum 'Ho8 O8 Sb3'
_chemical_formula_weight 1812.69
_chemical_name_systematic
; 
 ? 
;
_space_group_IT_number 12
_symmetry_cell_setting monoclinic
_symmetry_space_group_name_Hall '-C 2y'
_symmetry_space_group_name_H-M 'C 1 2/m 1'
_atom_sites_solution_hydrogens geom
_atom_sites_solution_primary direct
_atom_sites_solution_secondary difmap
_audit_creation_method SHELXL-97
_cell_angle_alpha 90.00
_cell_angle_beta 107.025(5)
_cell_angle_gamma 90.00
_cell_formula_units_Z 2
_cell_length_a 13.1445(17)
_cell_length_b 3.7597(5)
_cell_length_c 14.874(2)
_cell_measurement_temperature 296(2)
_cell_volume 702.85(16)
_computing_structure_refinement 'SHELXL-97 (Sheldrick, 1997)'
_computing_structure_solution 'SHELXS-97 (Sheldrick, 1990)'
_diffrn_ambient_temperature 296(2)
_diffrn_measured_fraction_theta_full 0.977
_diffrn_measured_fraction_theta_max 0.977
_diffrn_radiation_monochromator graphite
_diffrn_radiation_source 'fine-focus sealed tube'
_diffrn_radiation_type MoK\a
_diffrn_radiation_wavelength 0.71073
_diffrn_reflns_av_R_equivalents 0.0445
_diffrn_reflns_av_sigmaI/netI 0.0452
_diffrn_reflns_limit_h_max 25
_diffrn_reflns_limit_h_min -25
_diffrn_reflns_limit_k_max 7
_diffrn_reflns_limit_k_min -7
_diffrn_reflns_limit_l_max 29
_diffrn_reflns_limit_l_min -29
_diffrn_reflns_number 11917
_diffrn_reflns_theta_full 45.08
_diffrn_reflns_theta_max 45.08
_diffrn_reflns_theta_min 2.86
_exptl_absorpt_coefficient_mu 50.115
_exptl_crystal_density_diffrn 8.565
_exptl_crystal_density_method 'not measured'
_exptl_crystal_F_000 1506
_refine_diff_density_max 5.669
_refine_diff_density_min -6.458
_refine_diff_density_rms 0.823
_refine_ls_extinction_coef 0.00073(3)
_refine_ls_extinction_expression Fc^*^=kFc[1+0.001xFc^2^\l^3^/sin(2\q)]^-1/4^
_refine_ls_extinction_method SHELXL
_refine_ls_goodness_of_fit_ref 1.040
_refine_ls_hydrogen_treatment mixed
_refine_ls_matrix_type full
_refine_ls_number_parameters 63
_refine_ls_number_reflns 3143
_refine_ls_number_restraints 0
_refine_ls_restrained_S_all 1.040
_refine_ls_R_factor_all 0.0467
_refine_ls_R_factor_gt 0.0353
_refine_ls_shift/su_max 0.004
_refine_ls_shift/su_mean 0.001
_refine_ls_structure_factor_coef Fsqd
_refine_ls_weighting_details 'calc w=1/[\s^2^(Fo^2^)+(0.0227P)^2^+18.4291P] where P=(Fo^2^+2Fc^2^)/3'
_refine_ls_weighting_scheme calc
_refine_ls_wR_factor_gt 0.0666
_refine_ls_wR_factor_ref 0.0706
_reflns_number_gt 2633
_reflns_number_total 3143
_reflns_threshold_expression >2sigma(I)
_cod_data_source_file ja1027698_si_009.cif
_cod_data_source_block c2m
_cod_original_cell_volume 702.87(16)
_cod_database_code 4102594

loop_
_symmetry_equiv_pos_as_xyz
'x, y, z'
'-x, y, -z'
'x+1/2, y+1/2, z'
'-x+1/2, y+1/2, -z'
'-x, -y, -z'
'x, -y, z'
'-x+1/2, -y+1/2, -z'
'x+1/2, -y+1/2, z'

loop_
_atom_site_label
_atom_site_type_symbol
_atom_site_fract_x
_atom_site_fract_y
_atom_site_fract_z
_atom_site_U_iso_or_equiv
_atom_site_adp_type
_atom_site_occupancy
_atom_site_symmetry_multiplicity
_atom_site_calc_flag
_atom_site_refinement_flags
Ho1 Ho 0.71909(2) 0.0000 0.089064(19) 0.00385(5) Uani 1 2 d S
Ho2 Ho 0.45656(2) 0.0000 0.16947(2) 0.00700(6) Uani 1 2 d S
Ho3 Ho 0.87733(2) 0.0000 0.34747(2) 0.00408(5) Uani 1 2 d S
Ho4 Ho 0.64392(2) 0.0000 0.42967(2) 0.00499(5) Uani 1 2 d S
Sb1 Sb 0.17149(3) 0.0000 0.26621(3) 0.00909(8) Uani 1 2 d S
Sb2 Sb 0.0000 0.0516(3) 0.0000 0.0084(3) Uani 0.473(2) 2 d SP
O1 O 0.4708(4) 0.0000 0.3689(5) 0.0133(10) Uani 1 2 d S
O2 O 0.8833(4) 0.0000 0.2024(3) 0.0055(7) Uani 1 2 d S
O3 O 0.2966(4) 0.0000 0.0662(3) 0.0064(7) Uani 1 2 d S
O4 O 0.1663(4) 0.0000 0.5151(4) 0.0072(7) Uani 1 2 d S

loop_
_atom_site_aniso_label
_atom_site_aniso_U_11
_atom_site_aniso_U_22
_atom_site_aniso_U_33
_atom_site_aniso_U_23
_atom_site_aniso_U_13
_atom_site_aniso_U_12
Ho1 0.00294(9) 0.00421(10) 0.00464(10) 0.000 0.00148(7) 0.000
Ho2 0.00296(10) 0.00480(10) 0.01258(13) 0.000 0.00125(8) 0.000
Ho3 0.00357(10) 0.00399(10) 0.00551(11) 0.000 0.00263(8) 0.000
Ho4 0.00279(9) 0.00328(10) 0.00841(12) 0.000 0.00088(8) 0.000
Sb1 0.00331(14) 0.0175(2) 0.00679(16) 0.000 0.00207(12) 0.000
Sb2 0.0034(3) 0.0166(9) 0.0056(3) 0.000 0.0022(2) 0.000
O1 0.0072(18) 0.0036(18) 0.028(3) 0.000 0.0037(19) 0.000
O2 0.0045(16) 0.0062(17) 0.0054(17) 0.000 0.0009(13) 0.000
O3 0.0043(16) 0.0071(18) 0.0080(18) 0.000 0.0019(14) 0.000
O4 0.0074(17) 0.0057(17) 0.0091(19) 0.000 0.0035(15) 0.000

loop_
_atom_type_symbol
_atom_type_description
_atom_type_scat_dispersion_real
_atom_type_scat_dispersion_imag
_atom_type_scat_source
O O 0.0106 0.0060 'International Tables Vol C Tables 4.2.6.8 and 6.1.1.4'
Sb Sb -0.5866 1.5461 'International Tables Vol C Tables 4.2.6.8 and 6.1.1.4'
Ho Ho -0.2175 4.6783 'International Tables Vol C Tables 4.2.6.8 and 6.1.1.4'

loop_
_geom_angle_atom_site_label_1
_geom_angle_atom_site_label_2
_geom_angle_atom_site_label_3
_geom_angle
_geom_angle_site_symmetry_1
_geom_angle_site_symmetry_3
O3 Ho1 O3 116.5(2) 3 3_545
O3 Ho1 O3 75.58(14) 3 5_655
O3 Ho1 O3 75.58(14) 3_545 5_655
O3 Ho1 O2 74.88(13) 3 .
O3 Ho1 O2 74.88(13) 3_545 .
O3 Ho1 O2 122.06(17) 5_655 .
O3 Ho1 Sb2 140.17(12) 3 3_545
O3 Ho1 Sb2 83.67(11) 3_545 3_545
O3 Ho1 Sb2 77.27(10) 5_655 3_545
O2 Ho1 Sb2 144.91(5) . 3_545
O3 Ho1 Sb2 83.67(11) 3 7
O3 Ho1 Sb2 140.17(12) 3_545 7
O3 Ho1 Sb2 77.27(10) 5_655 7
O2 Ho1 Sb2 144.91(5) . 7
Sb2 Ho1 Sb2 62.18(4) 3_545 7
O3 Ho1 Sb1 81.27(12) 3 3
O3 Ho1 Sb1 141.03(13) 3_545 3
O3 Ho1 Sb1 143.22(5) 5_655 3
O2 Ho1 Sb1 77.41(10) . 3
Sb2 Ho1 Sb1 104.853(15) 3_545 3
Sb2 Ho1 Sb1 72.058(14) 7 3
O3 Ho1 Sb1 141.03(13) 3 3_545
O3 Ho1 Sb1 81.27(12) 3_545 3_545
O3 Ho1 Sb1 143.22(5) 5_655 3_545
O2 Ho1 Sb1 77.41(10) . 3_545
Sb2 Ho1 Sb1 72.058(14) 3_545 3_545
Sb2 Ho1 Sb1 104.853(15) 7 3_545
Sb1 Ho1 Sb1 66.249(14) 3 3_545
O3 Ho1 Sb2 144.59(12) 3 7_545
O3 Ho1 Sb2 78.57(11) 3_545 7_545
O3 Ho1 Sb2 78.07(9) 5_655 7_545
O2 Ho1 Sb2 140.12(5) . 7_545
Sb2 Ho1 Sb2 5.48(4) 3_545 7_545
Sb2 Ho1 Sb2 67.663(11) 7 7_545
Sb1 Ho1 Sb2 107.538(14) 3 7_545
Sb1 Ho1 Sb2 69.522(13) 3_545 7_545
O3 Ho1 Sb2 78.57(11) 3 3
O3 Ho1 Sb2 144.59(12) 3_545 3
O3 Ho1 Sb2 78.07(9) 5_655 3
O2 Ho1 Sb2 140.12(5) . 3
Sb2 Ho1 Sb2 67.663(11) 3_545 3
Sb2 Ho1 Sb2 5.48(4) 7 3
Sb1 Ho1 Sb2 69.522(13) 3 3
Sb1 Ho1 Sb2 107.538(14) 3_545 3
Sb2 Ho1 Sb2 73.14(3) 7_545 3
O3 Ho1 Ho1 96.89(12) 3 7_645
O3 Ho1 Ho1 38.26(13) 3_545 7_645
O3 Ho1 Ho1 37.32(6) 5_655 7_645
O2 Ho1 Ho1 100.15(10) . 7_645
Sb2 Ho1 Ho1 77.883(14) 3_545 7_645
Sb2 Ho1 Ho1 109.865(16) 7 7_645
Sb1 Ho1 Ho1 177.237(14) 3 7_645
Sb1 Ho1 Ho1 114.654(11) 3_545 7_645
Sb2 Ho1 Ho1 75.155(13) 7_545 7_645
Sb2 Ho1 Ho1 112.211(15) 3 7_645
O3 Ho1 Ho1 38.26(13) 3 7_655
O3 Ho1 Ho1 96.89(12) 3_545 7_655
O3 Ho1 Ho1 37.32(6) 5_655 7_655
O2 Ho1 Ho1 100.15(10) . 7_655
Sb2 Ho1 Ho1 109.865(16) 3_545 7_655
Sb2 Ho1 Ho1 77.883(14) 7 7_655
Sb1 Ho1 Ho1 114.654(10) 3 7_655
Sb1 Ho1 Ho1 177.237(14) 3_545 7_655
Sb2 Ho1 Ho1 112.211(15) 7_545 7_655
Sb2 Ho1 Ho1 75.155(13) 3 7_655
Ho1 Ho1 Ho1 64.314(13) 7_645 7_655
O3 Ho2 O2 76.61(13) . 3_445
O3 Ho2 O2 76.61(13) . 3_455
O2 Ho2 O2 114.8(2) 3_445 3_455
O3 Ho2 O1 118.09(17) . .
O2 Ho2 O1 71.33(13) 3_445 .
O2 Ho2 O1 71.33(13) 3_455 .
O3 Ho2 Sb2 78.87(11) . 3_545
O2 Ho2 Sb2 85.29(11) 3_445 3_545
O2 Ho2 Sb2 143.14(12) 3_455 3_545
O1 Ho2 Sb2 145.38(4) . 3_545
O3 Ho2 Sb2 78.87(11) . 7
O2 Ho2 Sb2 143.14(12) 3_445 7
O2 Ho2 Sb2 85.29(11) 3_455 7
O1 Ho2 Sb2 145.38(4) . 7
Sb2 Ho2 Sb2 63.15(4) 3_545 7
O3 Ho2 Sb1 144.09(4) . 3
O2 Ho2 Sb1 137.99(12) 3_445 3
O2 Ho2 Sb1 78.28(11) 3_455 3
O1 Ho2 Sb1 76.59(9) . 3
Sb2 Ho2 Sb1 108.047(16) 3_545 3
Sb2 Ho2 Sb1 73.840(15) 7 3
O3 Ho2 Sb1 144.09(4) . 3_545
O2 Ho2 Sb1 78.28(11) 3_445 3_545
O2 Ho2 Sb1 137.99(12) 3_455 3_545
O1 Ho2 Sb1 76.59(9) . 3_545
Sb2 Ho2 Sb1 73.840(15) 3_545 3_545
Sb2 Ho2 Sb1 108.047(16) 7 3_545
Sb1 Ho2 Sb1 68.331(14) 3 3_545
O3 Ho2 Sb2 79.59(10) . 7_545
O2 Ho2 Sb2 80.10(11) 3_445 7_545
O2 Ho2 Sb2 147.59(12) 3_455 7_545
O1 Ho2 Sb2 140.40(4) . 7_545
Sb2 Ho2 Sb2 5.52(4) 3_545 7_545
Sb2 Ho2 Sb2 68.669(12) 7 7_545
Sb1 Ho2 Sb2 110.697(15) 3 7_545
Sb1 Ho2 Sb2 71.097(14) 3_545 7_545
O3 Ho2 Sb2 79.59(10) . 3
O2 Ho2 Sb2 147.59(12) 3_445 3
O2 Ho2 Sb2 80.10(11) 3_455 3
O1 Ho2 Sb2 140.40(4) . 3
Sb2 Ho2 Sb2 68.669(12) 3_545 3
Sb2 Ho2 Sb2 5.52(4) 7 3
Sb1 Ho2 Sb2 71.097(14) 3 3
Sb1 Ho2 Sb2 110.697(15) 3_545 3
Sb2 Ho2 Sb2 74.19(4) 7_545 3
O3 Ho2 Ho1 36.85(6) . 3_445
O2 Ho2 Ho1 39.81(12) 3_445 3_445
O2 Ho2 Ho1 97.29(11) 3_455 3_445
O1 Ho2 Ho1 97.55(9) . 3_445
Sb2 Ho2 Ho1 78.363(13) 3_545 3_445
Sb2 Ho2 Ho1 110.771(14) 7 3_445
Sb1 Ho2 Ho1 173.498(14) 3 3_445
Sb1 Ho2 Ho1 113.384(11) 3_545 3_445
Sb2 Ho2 Ho1 75.593(12) 7_545 3_445
Sb2 Ho2 Ho1 113.079(13) 3 3_445
O3 Ho2 Ho1 36.85(6) . 3_455
O2 Ho2 Ho1 97.29(11) 3_445 3_455
O2 Ho2 Ho1 39.81(12) 3_455 3_455
O1 Ho2 Ho1 97.55(9) . 3_455
Sb2 Ho2 Ho1 110.771(14) 3_545 3_455
Sb2 Ho2 Ho1 78.363(13) 7 3_455
Sb1 Ho2 Ho1 113.384(11) 3 3_455
Sb1 Ho2 Ho1 173.498(14) 3_545 3_455
Sb2 Ho2 Ho1 113.079(13) 7_545 3_455
Sb2 Ho2 Ho1 75.593(12) 3 3_455
Ho1 Ho2 Ho1 64.180(12) 3_445 3_455
O2 Ho3 O1 87.91(19) . 3
O2 Ho3 O1 87.91(18) . 3_545
O1 Ho3 O1 116.0(2) 3 3_545
O2 Ho3 O4 168.05(17) . 5_656
O1 Ho3 O4 98.35(18) 3 5_656
O1 Ho3 O4 98.35(18) 3_545 5_656
O2 Ho3 Sb1 84.17(10) . 3_545
O1 Ho3 Sb1 156.48(13) 3 3_545
O1 Ho3 Sb1 85.90(12) 3_545 3_545
O4 Ho3 Sb1 86.13(10) 5_656 3_545
O2 Ho3 Sb1 84.17(10) . 3
O1 Ho3 Sb1 85.90(12) 3 3
O1 Ho3 Sb1 156.48(13) 3_545 3
O4 Ho3 Sb1 86.13(10) 5_656 3
Sb1 Ho3 Sb1 71.311(14) 3_545 3
O2 Ho3 Ho4 127.83(12) . .
O1 Ho3 Ho4 116.11(14) 3 .
O1 Ho3 Ho4 116.11(14) 3_545 .
O4 Ho3 Ho4 40.22(12) 5_656 .
Sb1 Ho3 Ho4 54.941(11) 3_545 .
Sb1 Ho3 Ho4 54.941(11) 3 .
O2 Ho3 Ho2 34.89(5) . 3_545
O1 Ho3 Ho2 106.15(16) 3 3_545
O1 Ho3 Ho2 53.28(17) 3_545 3_545
O4 Ho3 Ho2 148.576(18) 5_656 3_545
Sb1 Ho3 Ho2 79.258(12) 3_545 3_545
Sb1 Ho3 Ho2 114.572(14) 3 3_545
Ho4 Ho3 Ho2 134.197(9) . 3_545
O2 Ho3 Ho2 34.89(5) . 3
O1 Ho3 Ho2 53.28(17) 3 3
O1 Ho3 Ho2 106.15(16) 3_545 3
O4 Ho3 Ho2 148.576(18) 5_656 3
Sb1 Ho3 Ho2 114.572(14) 3_545 3
Sb1 Ho3 Ho2 79.258(12) 3 3
Ho4 Ho3 Ho2 134.197(8) . 3
Ho2 Ho3 Ho2 62.204(11) 3_545 3
O2 Ho3 Ho3 90.0 . 1_565
O1 Ho3 Ho3 32.02(12) 3 1_565
O1 Ho3 Ho3 147.98(12) 3_545 1_565
O4 Ho3 Ho3 90.0 5_656 1_565
Sb1 Ho3 Ho3 125.655(7) 3_545 1_565
Sb1 Ho3 Ho3 54.345(7) 3 1_565
Ho4 Ho3 Ho3 90.0 . 1_565
Ho2 Ho3 Ho3 121.102(6) 3_545 1_565
Ho2 Ho3 Ho3 58.898(6) 3 1_565
O2 Ho3 Ho3 90.0 . 1_545
O1 Ho3 Ho3 147.98(12) 3 1_545
O1 Ho3 Ho3 32.02(12) 3_545 1_545
O4 Ho3 Ho3 90.0 5_656 1_545
Sb1 Ho3 Ho3 54.345(7) 3_545 1_545
Sb1 Ho3 Ho3 125.655(7) 3 1_545
Ho4 Ho3 Ho3 90.0 . 1_545
Ho2 Ho3 Ho3 58.898(6) 3_545 1_545
Ho2 Ho3 Ho3 121.102(6) 3 1_545
Ho3 Ho3 Ho3 180.000(17) 1_565 1_545
O2 Ho3 Ho1 33.54(12) . .
O1 Ho3 Ho1 105.18(16) 3 .
O1 Ho3 Ho1 105.18(16) 3_545 .
O4 Ho3 Ho1 134.51(12) 5_656 .
Sb1 Ho3 Ho1 57.982(10) 3_545 .
Sb1 Ho3 Ho1 57.982(10) 3 .
Ho4 Ho3 Ho1 94.283(13) . .
Ho2 Ho3 Ho1 56.781(10) 3_545 .
Ho2 Ho3 Ho1 56.781(10) 3 .
Ho3 Ho3 Ho1 90.0 1_565 .
Ho3 Ho3 Ho1 90.0 1_545 .
O1 Ho4 O4 100.48(15) . 3
O1 Ho4 O4 100.48(15) . 3_545
O4 Ho4 O4 114.2(2) 3 3_545
O1 Ho4 O4 176.0(2) . 5_656
O4 Ho4 O4 81.64(14) 3 5_656
O4 Ho4 O4 81.64(14) 3_545 5_656
O1 Ho4 Sb1 91.25(14) . 3_545
O4 Ho4 Sb1 154.89(12) 3 3_545
O4 Ho4 Sb1 84.96(11) 3_545 3_545
O4 Ho4 Sb1 85.50(10) 5_656 3_545
O1 Ho4 Sb1 91.25(14) . 3
O4 Ho4 Sb1 84.96(11) 3 3
O4 Ho4 Sb1 154.89(12) 3_545 3
O4 Ho4 Sb1 85.50(10) 5_656 3
Sb1 Ho4 Sb1 72.559(15) 3_545 3
O1 Ho4 Ho4 142.77(8) . 7_656
O4 Ho4 Ho4 42.40(12) 3 7_656
O4 Ho4 Ho4 99.35(12) 3_545 7_656
O4 Ho4 Ho4 39.24(6) 5_656 7_656
Sb1 Ho4 Ho4 121.696(16) 3_545 7_656
Sb1 Ho4 Ho4 83.703(13) 3 7_656
O1 Ho4 Ho4 142.77(8) . 7_646
O4 Ho4 Ho4 99.35(12) 3 7_646
O4 Ho4 Ho4 42.40(12) 3_545 7_646
O4 Ho4 Ho4 39.24(6) 5_656 7_646
Sb1 Ho4 Ho4 83.703(13) 3_545 7_646
Sb1 Ho4 Ho4 121.696(16) 3 7_646
Ho4 Ho4 Ho4 64.911(13) 7_656 7_646
O1 Ho4 Ho3 137.91(18) . .
O4 Ho4 Ho3 102.02(12) 3 .
O4 Ho4 Ho3 102.02(12) 3_545 .
O4 Ho4 Ho3 38.06(12) 5_656 .
Sb1 Ho4 Ho3 56.196(10) 3_545 .
Sb1 Ho4 Ho3 56.196(10) 3 .
Ho4 Ho4 Ho3 66.204(12) 7_656 .
Ho4 Ho4 Ho3 66.204(12) 7_646 .
O1 Ho4 O1 73.5(2) . 5_656
O4 Ho4 O1 63.94(12) 3 5_656
O4 Ho4 O1 63.94(12) 3_545 5_656
O4 Ho4 O1 110.57(15) 5_656 5_656
Sb1 Ho4 O1 141.14(3) 3_545 5_656
Sb1 Ho4 O1 141.14(3) 3 5_656
Ho4 Ho4 O1 87.63(7) 7_656 5_656
Ho4 Ho4 O1 87.63(7) 7_646 5_656
Ho3 Ho4 O1 148.62(9) . 5_656
O1 Ho4 Ho4 90.000(1) . 1_565
O4 Ho4 Ho4 32.92(11) 3 1_565
O4 Ho4 Ho4 147.08(11) 3_545 1_565
O4 Ho4 Ho4 90.0 5_656 1_565
Sb1 Ho4 Ho4 126.280(8) 3_545 1_565
Sb1 Ho4 Ho4 53.720(8) 3 1_565
Ho4 Ho4 Ho4 57.545(7) 7_656 1_565
Ho4 Ho4 Ho4 122.455(7) 7_646 1_565
Ho3 Ho4 Ho4 90.0 . 1_565
O1 Ho4 Ho4 90.0 5_656 1_565
O1 Ho4 Ho4 90.000(1) . 1_545
O4 Ho4 Ho4 147.08(11) 3 1_545
O4 Ho4 Ho4 32.92(11) 3_545 1_545
O4 Ho4 Ho4 90.0 5_656 1_545
Sb1 Ho4 Ho4 53.720(8) 3_545 1_545
Sb1 Ho4 Ho4 126.280(8) 3 1_545
Ho4 Ho4 Ho4 122.455(7) 7_656 1_545
Ho4 Ho4 Ho4 57.545(7) 7_646 1_545
Ho3 Ho4 Ho4 90.0 . 1_545
O1 Ho4 Ho4 90.0 5_656 1_545
Ho4 Ho4 Ho4 180.0 1_565 1_545
Ho4 Sb1 Ho4 72.559(15) 3_455 3_445
Ho4 Sb1 Ho3 68.863(11) 3_455 3_455
Ho4 Sb1 Ho3 109.223(16) 3_445 3_455
Ho4 Sb1 Ho3 109.223(16) 3_455 3_445
Ho4 Sb1 Ho3 68.863(11) 3_445 3_445
Ho3 Sb1 Ho3 71.311(14) 3_455 3_445
Ho4 Sb1 Ho2 112.971(16) 3_455 3_445
Ho4 Sb1 Ho2 74.078(12) 3_445 3_445
Ho3 Sb1 Ho2 176.683(16) 3_455 3_445
Ho3 Sb1 Ho2 110.098(11) 3_445 3_445
Ho4 Sb1 Ho2 74.078(12) 3_455 3_455
Ho4 Sb1 Ho2 112.971(16) 3_445 3_455
Ho3 Sb1 Ho2 110.098(11) 3_455 3_455
Ho3 Sb1 Ho2 176.683(16) 3_445 3_455
Ho2 Sb1 Ho2 68.331(14) 3_445 3_455
Ho4 Sb1 Ho1 175.317(13) 3_455 3_445
Ho4 Sb1 Ho1 110.484(11) 3_445 3_445
Ho3 Sb1 Ho1 106.548(15) 3_455 3_445
Ho3 Sb1 Ho1 69.375(11) 3_445 3_445
Ho2 Sb1 Ho1 71.564(12) 3_445 3_445
Ho2 Sb1 Ho1 107.309(16) 3_455 3_445
Ho4 Sb1 Ho1 110.484(11) 3_455 3_455
Ho4 Sb1 Ho1 175.317(13) 3_445 3_455
Ho3 Sb1 Ho1 69.375(11) 3_455 3_455
Ho3 Sb1 Ho1 106.548(15) 3_445 3_455
Ho2 Sb1 Ho1 107.309(16) 3_445 3_455
Ho2 Sb1 Ho1 71.564(12) 3_455 3_455
Ho1 Sb1 Ho1 66.249(14) 3_445 3_455
Ho2 Sb2 Ho2 116.85(4) 3_455 7
Ho2 Sb2 Ho1 75.49(2) 3_455 3_455
Ho2 Sb2 Ho1 73.12(2) 7 3_455
Ho2 Sb2 Ho1 73.12(2) 3_455 7
Ho2 Sb2 Ho1 75.49(2) 7 7
Ho1 Sb2 Ho1 117.82(4) 3_455 7
Ho2 Sb2 Ho2 174.48(4) 3_455 7_545
Ho2 Sb2 Ho2 68.669(12) 7 7_545
Ho1 Sb2 Ho2 107.028(10) 3_455 7_545
Ho1 Sb2 Ho2 109.273(10) 7 7_545
Ho2 Sb2 Ho2 68.669(12) 3_455 3_445
Ho2 Sb2 Ho2 174.48(4) 7 3_445
Ho1 Sb2 Ho2 109.273(10) 3_455 3_445
Ho1 Sb2 Ho2 107.028(10) 7 3_445
Ho2 Sb2 Ho2 105.81(4) 7_545 3_445
Ho2 Sb2 Ho1 107.058(10) 3_455 7_545
Ho2 Sb2 Ho1 109.307(10) 7 7_545
Ho1 Sb2 Ho1 174.52(4) 3_455 7_545
Ho1 Sb2 Ho1 67.663(11) 7 7_545
Ho2 Sb2 Ho1 70.01(2) 7_545 7_545
Ho2 Sb2 Ho1 67.865(19) 3_445 7_545
Ho2 Sb2 Ho1 109.307(10) 3_455 3_445
Ho2 Sb2 Ho1 107.058(10) 7 3_445
Ho1 Sb2 Ho1 67.663(11) 3_455 3_445
Ho1 Sb2 Ho1 174.52(4) 7 3_445
Ho2 Sb2 Ho1 67.865(19) 7_545 3_445
Ho2 Sb2 Ho1 70.01(2) 3_445 3_445
Ho1 Sb2 Ho1 106.86(3) 7_545 3_445
Ho4 O1 Ho3 121.65(12) . 3_445
Ho4 O1 Ho3 121.65(12) . 3_455
Ho3 O1 Ho3 116.0(2) 3_445 3_455
Ho4 O1 Ho2 99.7(2) . .
Ho3 O1 Ho2 89.19(18) 3_445 .
Ho3 O1 Ho2 89.19(18) 3_455 .
Ho4 O1 Ho4 106.5(2) . 5_656
Ho3 O1 Ho4 77.18(16) 3_445 5_656
Ho3 O1 Ho4 77.18(16) 3_455 5_656
Ho2 O1 Ho4 153.73(18) . 5_656
Ho3 O2 Ho2 111.10(13) . 3
Ho3 O2 Ho2 111.10(13) . 3_545
Ho2 O2 Ho2 114.8(2) 3 3_545
Ho3 O2 Ho1 115.1(2) . .
Ho2 O2 Ho1 102.13(14) 3 .
Ho2 O2 Ho1 102.13(14) 3_545 .
Ho1 O3 Ho1 116.5(2) 3_445 3_455
Ho1 O3 Ho2 106.29(14) 3_445 .
Ho1 O3 Ho2 106.29(14) 3_455 .
Ho1 O3 Ho1 104.42(14) 3_445 5_655
Ho1 O3 Ho1 104.42(14) 3_455 5_655
Ho2 O3 Ho1 119.6(2) . 5_655
Ho4 O4 Ho4 114.2(2) 3_445 3_455
Ho4 O4 Ho3 118.90(12) 3_445 5_656
Ho4 O4 Ho3 118.90(12) 3_455 5_656
Ho4 O4 Ho4 98.36(14) 3_445 5_656
Ho4 O4 Ho4 98.36(14) 3_455 5_656
Ho3 O4 Ho4 101.72(19) 5_656 5_656

loop_
_geom_bond_atom_site_label_1
_geom_bond_atom_site_label_2
_geom_bond_distance
_geom_bond_site_symmetry_2
Ho1 O3 2.211(3) 3
Ho1 O3 2.211(3) 3_545
Ho1 O3 2.258(5) 5_655
Ho1 O2 2.317(5) .
Ho1 Sb2 3.2645(8) 3_545
Ho1 Sb2 3.2644(8) 7
Ho1 Sb1 3.4400(6) 3
Ho1 Sb1 3.4400(6) 3_545
Ho1 Sb2 3.4807(8) 7_545
Ho1 Sb2 3.4807(8) 3
Ho1 Ho1 3.5319(6) 7_645
Ho1 Ho1 3.5319(6) 7_655
Ho2 O3 2.211(5) .
Ho2 O2 2.231(3) 3_445
Ho2 O2 2.231(3) 3_455
Ho2 O1 2.917(7) .
Ho2 Sb2 3.2195(8) 3_545
Ho2 Sb2 3.2195(8) 7
Ho2 Sb1 3.3474(5) 3
Ho2 Sb1 3.3474(5) 3_545
Ho2 Sb2 3.4386(9) 7_545
Ho2 Sb2 3.4386(9) 3
Ho2 Ho1 3.5386(5) 3_445
Ho2 Ho1 3.5385(5) 3_455
Ho3 O2 2.182(5) .
Ho3 O1 2.217(3) 3
Ho3 O1 2.217(3) 3_545
Ho3 O4 2.279(5) 5_656
Ho3 Sb1 3.2250(5) 3_545
Ho3 Sb1 3.2250(5) 3
Ho3 Ho4 3.6199(6) .
Ho3 Ho2 3.6391(5) 3_545
Ho3 Ho2 3.6391(5) 3
Ho3 Ho3 3.7597(5) 1_565
Ho3 Ho3 3.7597(5) 1_545
Ho4 O1 2.189(5) .
Ho4 O4 2.240(3) 3
Ho4 O4 2.240(3) 3_545
Ho4 O4 2.387(5) 5_656
Ho4 Sb1 3.1769(5) 3_545
Ho4 Sb1 3.1769(5) 3
Ho4 Ho4 3.5030(6) 7_656
Ho4 Ho4 3.5030(6) 7_646
Ho4 O1 3.728(7) 5_656
Ho4 Ho4 3.7597(5) 1_565
Ho4 Ho4 3.7597(5) 1_545
Sb1 Ho4 3.1769(5) 3_455
Sb1 Ho4 3.1769(5) 3_445
Sb1 Ho3 3.2250(5) 3_455
Sb1 Ho3 3.2250(5) 3_445
Sb1 Ho2 3.3474(5) 3_445
Sb1 Ho2 3.3474(5) 3_455
Sb1 Ho1 3.4400(5) 3_445
Sb1 Ho1 3.4400(5) 3_455
Sb2 Ho2 3.2195(8) 3_455
Sb2 Ho2 3.2195(8) 7
Sb2 Ho1 3.2645(8) 3_455
Sb2 Ho1 3.2644(8) 7
Sb2 Ho2 3.4386(9) 7_545
Sb2 Ho2 3.4386(9) 3_445
Sb2 Ho1 3.4807(8) 7_545
Sb2 Ho1 3.4807(8) 3_445
O1 Ho3 2.217(3) 3_445
O1 Ho3 2.217(3) 3_455
O1 Ho4 3.728(7) 5_656
O2 Ho2 2.231(3) 3
O2 Ho2 2.231(3) 3_545
O3 Ho1 2.211(3) 3_445
O3 Ho1 2.211(3) 3_455
O3 Ho1 2.258(5) 5_655
O4 Ho4 2.240(3) 3_445
O4 Ho4 2.240(3) 3_455
O4 Ho3 2.279(5) 5_656
O4 Ho4 2.387(5) 5_656
